data_4003195
loop_
_publ_author_name
'McKellar, Scott C.'
'Sotelo, Jorge'
'Greenaway, Alex'
'Mowat, John P. S.'
'Kvam, Odin'
'Morrison, Carole A.'
'Wright, Paul A.'
'Moggach, Stephen A.'

_publ_section_title
;
 Pore Shape Modification of a Microporous Metal--Organic Framework Using
 High Pressure: Accessing a New Phase with Oversized Guest Molecules
;
_journal_issue 2
_journal_name_full 'Chemistry of Materials'
_journal_page_first 466
_journal_paper_doi 10.1021/acs.chemmater.5b02891
_journal_volume 28
_journal_year 2016
_chemical_formula_moiety 'C30 H12 O12 Sc2'
_chemical_formula_sum 'C30 H12 O12 Sc2'
_chemical_formula_weight 654.33
_space_group_IT_number 70
_space_group_name_Hall '-F 2uv 2vw'
_space_group_name_H-M_alt 'F d d d :2'
_symmetry_cell_setting orthorhombic
_symmetry_Int_Tables_number 70
_symmetry_space_group_name_Hall '-F 2uv 2vw'
_symmetry_space_group_name_H-M 'F d d d :2'
_atom_sites_solution_hydrogens difmap
_atom_sites_solution_primary other
_audit_creation_date 15-06-08
_audit_creation_method CRYSTALS_ver_14.40
_cell_angle_alpha 90
_cell_angle_beta 90
_cell_angle_gamma 90
_cell_formula_units_Z 8
_cell_length_a 8.7373(15)
_cell_length_b 20.691(2)
_cell_length_c 34.124(6)
_cell_measurement_reflns_used 1609
_cell_measurement_temperature 293
_cell_measurement_theta_max 17
_cell_measurement_theta_min 4
_cell_volume 6169.1(16)
_computing_cell_refinement 'Apex2 (Bruker AXS, 2006)'
_computing_data_collection 'Apex2 (Bruker AXS, 2006)'
_computing_data_reduction 'Apex2 (Bruker AXS, 2006)'
_computing_molecular_graphics 'CAMERON (Watkin et al., 1996)'
_computing_publication_material 'CRYSTALS (Betteridge et al., 2003)'
_computing_structure_refinement 'CRYSTALS (Betteridge et al., 2003)'
_computing_structure_solution 'Superflip (Palatinus & Chapuis, 2007)'
_diffrn_ambient_pressure 400000
_diffrn_ambient_temperature 293
_diffrn_measured_fraction_theta_full 0.735
_diffrn_measured_fraction_theta_max 0.726
_diffrn_measurement_device Area
_diffrn_measurement_device_type 'Bruker Kappa Apex2'
_diffrn_measurement_method \w
_diffrn_radiation_monochromator graphite
_diffrn_radiation_probe x-ray
_diffrn_radiation_type 'Mo K\a'
_diffrn_radiation_wavelength 0.71073
_diffrn_reflns_av_R_equivalents 0.070
_diffrn_reflns_limit_h_max 6
_diffrn_reflns_limit_h_min -6
_diffrn_reflns_limit_k_max 16
_diffrn_reflns_limit_k_min -16
_diffrn_reflns_limit_l_max 23
_diffrn_reflns_limit_l_min -23
_diffrn_reflns_number 2228
_diffrn_reflns_theta_full 14.969
_diffrn_reflns_theta_max 16.632
_diffrn_reflns_theta_min 3.811
_diffrn_standards_number 0
_exptl_absorpt_coefficient_mu 0.501
_exptl_absorpt_correction_T_max 0.95
_exptl_absorpt_correction_T_min 0.75
_exptl_absorpt_correction_type multi-scan
_exptl_absorpt_process_details 'SADABS (Siemens, 1996)'
_exptl_crystal_colour colourless
_exptl_crystal_density_diffrn 1.409
_exptl_crystal_density_method 'not measured'
_exptl_crystal_description block
_exptl_crystal_F_000 2640
_exptl_crystal_size_max 0.200
_exptl_crystal_size_mid 0.150
_exptl_crystal_size_min 0.100
_refine_diff_density_max 0.61
_refine_diff_density_min -0.58
_refine_ls_extinction_coef 8.524
_refine_ls_extinction_method 'Larson (1970), Equation 22'
_refine_ls_goodness_of_fit_ref 1.0247
_refine_ls_hydrogen_treatment noref
_refine_ls_matrix_type full
_refine_ls_number_parameters 87
_refine_ls_number_reflns 304
_refine_ls_number_restraints 83
_refine_ls_R_factor_all 0.0942
_refine_ls_R_factor_gt 0.0744
_refine_ls_shift/su_max 0.0339588
_refine_ls_shift/su_mean 0.0017951
_refine_ls_structure_factor_coef Fsqd
_refine_ls_weighting_details
;
 Method= Modified Sheldrick 
 w=1/[\s^2^(F^2^) + ( 0.00P)^2^ +*****P] 
 ,where P=(max(Fo^2^,0) + 2Fc^2^)/3 
;
_refine_ls_weighting_scheme calc
_refine_ls_wR_factor_all 0.1741
_refine_ls_wR_factor_gt 0.1658
_refine_ls_wR_factor_ref 0.1741
_reflns_limit_h_max 6
_reflns_limit_h_min 0
_reflns_limit_k_max 16
_reflns_limit_k_min 0
_reflns_limit_l_max 23
_reflns_limit_l_min 0
_reflns_number_gt 244
_reflns_number_total 308
_reflns_threshold_expression I>2.0\s(I)
_oxford_diffrn_Wilson_B_factor 0.00
_oxford_diffrn_Wilson_scale 0.00
_oxford_refine_ls_r_factor_ref 0.0942
_oxford_refine_ls_scale 0.04991(6)
_oxford_reflns_number_all 304
_oxford_reflns_threshold_expression_ref I>-3.0\s(I)
_oxford_structure_analysis_title 'ST3132s in Fddd'
_cod_data_source_file cm5b02891_si_003.cif
_cod_data_source_block SC2BDC3_23dmb_II
_cod_depositor_comments
;
The following automatic conversions were performed:

data item '_atom_sites_solution_primary' value 'Other' was changed to
'other' in accordance with the
/home/saulius/struct/COD-crude-data/automatic-downloads/DataCite-retrospective/ACS/depositions/lib/dictionaries/cif_core.dic
dictionary named 'cif_core.dic' version 2.4.2 last updated on
2011-04-26.

Automatic conversion script
Id: cif_fix_values 6909 2019-04-08 15:41:33Z antanas 
;
_cod_original_cell_volume 6169.1(17)
_cod_original_sg_symbol_H-M 'F d d d'
_cod_database_code 4003195

loop_
_symmetry_equiv_pos_as_xyz
x,y,z
-x,-y,-z
x,y+1/2,z+1/2
-x,-y+1/2,-z+1/2
x+1/2,y,z+1/2
-x+1/2,-y,-z+1/2
x+1/2,y+1/2,z
-x+1/2,-y+1/2,-z
-x,y+1/4,z+1/4
x,-y+1/4,-z+1/4
-x,y+3/4,z+3/4
x,-y+3/4,-z+3/4
-x+1/2,y+1/4,z+3/4
x+1/2,-y+1/4,-z+3/4
-x+1/2,y+3/4,z+1/4
x+1/2,-y+3/4,-z+1/4
x+1/4,-y,z+1/4
-x+1/4,y,-z+1/4
x+1/4,-y+1/2,z+3/4
-x+1/4,y+1/2,-z+3/4
x+3/4,-y,z+3/4
-x+3/4,y,-z+3/4
x+3/4,-y+1/2,z+1/4
-x+3/4,y+1/2,-z+1/4
-x+1/4,-y+3/4,z+1/2
x+1/4,y+3/4,-z+1/2
-x+1/4,-y+5/4,z+1
x+1/4,y+5/4,-z+1
-x+3/4,-y+3/4,z+1
x+3/4,y+3/4,-z+1
-x+3/4,-y+5/4,z+1/2
x+3/4,y+5/4,-z+1/2

loop_
_atom_site_label
_atom_site_type_symbol
_atom_site_fract_x
_atom_site_fract_y
_atom_site_fract_z
_atom_site_U_iso_or_equiv
_atom_site_occupancy
_atom_site_adp_type
_atom_site_refinement_flags_posn
_atom_site_refinement_flags_adp
Sc1 Sc 0.3750 0.3750 0.63578(13) 0.0192 1.0000 Uani S T
O1 O 0.2442(15) 0.3352(6) 0.5930(4) 0.0523 1.0000 Uani . U
O2 O 0.0070(15) 0.3334(6) 0.5704(3) 0.0432 1.0000 Uani . U
O3 O 0.2469(15) 0.4574(5) 0.6363(4) 0.0625 1.0000 Uani . U
C1 C 0.148(3) 0.3198(9) 0.5673(6) 0.0430 1.0000 Uani D U
C2 C 0.2001(13) 0.2845(3) 0.5328(2) 0.0449 1.0000 Uani D U
C3 C 0.0956(10) 0.2636(4) 0.5051(3) 0.0605 1.0000 Uani D U
C4 C 0.1461(14) 0.2291(4) 0.4726(3) 0.0631 1.0000 Uani D U
C5 C 0.1250 0.4833(11) 0.6250 0.042(6) 1.0000 Uiso DS U
C6 C 0.1250 0.5578(5) 0.6250 0.042(6) 1.0000 Uiso DS U
C7 C 0.2504(10) 0.5913(5) 0.6396(2) 0.052(10) 0.5000 Uiso D U
C8 C 0.2503(10) 0.6586(5) 0.6396(3) 0.067(11) 0.5000 Uiso D U
C9 C 0.595(16) 0.1900(14) 0.0863(6) 0.73(8) 1.0000 Uiso D U
C10 C 0.6250 0.1250 0.10319(13) 0.72(8) 1.0000 Uiso DS U
H31 H -0.0103 0.2727 0.5083 0.0728 1.0000 Uiso . .
H41 H 0.0738 0.2146 0.4537 0.0758 1.0000 Uiso . .
H71 H 0.3280 0.5686 0.6534 0.0625 0.5000 Uiso . .
H81 H 0.3279 0.6812 0.6534 0.0804 0.5000 Uiso . .

loop_
_atom_site_aniso_label
_atom_site_aniso_U_11
_atom_site_aniso_U_22
_atom_site_aniso_U_33
_atom_site_aniso_U_23
_atom_site_aniso_U_13
_atom_site_aniso_U_12
Sc1 0.015(5) 0.024(3) 0.018(5) 0.0000 0.0000 0.003(3)
O1 0.029(10) 0.094(10) 0.034(11) -0.040(8) 0.002(6) -0.005(8)
O2 0.027(9) 0.083(9) 0.019(10) -0.023(7) 0.006(6) 0.000(9)
O3 0.047(8) 0.037(6) 0.104(13) -0.004(8) -0.020(7) -0.001(7)
C1 0.025(10) 0.078(14) 0.027(13) -0.030(10) 0.005(8) -0.005(13)
C2 0.018(9) 0.085(12) 0.032(12) -0.036(9) 0.007(7) -0.011(10)
C3 0.020(10) 0.116(15) 0.046(13) -0.056(10) -0.002(7) 0.003(11)
C4 0.020(9) 0.123(14) 0.046(14) -0.057(10) 0.002(8) -0.001(12)

loop_
_atom_type_symbol
_atom_type_scat_dispersion_real
_atom_type_scat_dispersion_imag
_atom_type_scat_Cromer_Mann_a1
_atom_type_scat_Cromer_Mann_b1
_atom_type_scat_Cromer_Mann_a2
_atom_type_scat_Cromer_Mann_b2
_atom_type_scat_Cromer_Mann_a3
_atom_type_scat_Cromer_Mann_b3
_atom_type_scat_Cromer_Mann_a4
_atom_type_scat_Cromer_Mann_b4
_atom_type_scat_Cromer_Mann_c
_atom_type_scat_source
C 0.0033 0.0016 2.3100 20.8439 1.0200 10.2075 1.5886 0.5687 0.8650 51.6512 0.2156 'International Tables Vol C 4.2.6.8 and 6.1.1.4'
H 0.0000 0.0000 0.4930 10.5109 0.3229 26.1257 0.1402 3.1424 0.0408 57.7998 0.0030 'International Tables Vol C 4.2.6.8 and 6.1.1.4'
O 0.0106 0.0060 3.0485 13.2771 2.2868 5.7011 1.5463 0.3239 0.8670 32.9089 0.2508 'International Tables Vol C 4.2.6.8 and 6.1.1.4'
Sc 0.2519 0.3716 9.1890 9.0213 7.3679 0.5729 1.6409 136.1080 1.4680 51.3531 1.3329 'International Tables Vol C 4.2.6.8 and 6.1.1.4'

loop_
_geom_angle_atom_site_label_1
_geom_angle_site_symmetry_1
_geom_angle_atom_site_label_2
_geom_angle_atom_site_label_3
_geom_angle_site_symmetry_3
_geom_angle
_geom_angle_publ_flag
O2 16_556 Sc1 O2 18_556 87.8(7) yes
O2 16_556 Sc1 O3 29_554 92.1(5) yes
O2 18_556 Sc1 O3 29_554 87.3(5) yes
O2 16_556 Sc1 O1 29_554 92.1(5) yes
O2 18_556 Sc1 O1 29_554 179.3(5) yes
O3 29_554 Sc1 O1 29_554 92.1(5) yes
O2 16_556 Sc1 O1 . 179.3(5) yes
O2 18_556 Sc1 O1 . 92.1(5) yes
O3 29_554 Sc1 O1 . 88.6(5) yes
O1 29_554 Sc1 O1 . 88.0(8) yes
O2 16_556 Sc1 O3 . 87.3(5) yes
O2 18_556 Sc1 O3 . 92.1(5) yes
O3 29_554 Sc1 O3 . 179.1(8) yes
O1 29_554 Sc1 O3 . 88.6(5) yes
O1 . Sc1 O3 . 92.1(5) yes
Sc1 . O1 C1 . 169.3(15) yes
Sc1 16_456 O2 C1 . 133.8(12) yes
Sc1 . O3 C5 . 145.3(13) yes
O2 . C1 O1 . 122(2) yes
O2 . C1 C2 . 118.8(14) yes
O1 . C1 C2 . 118.8(18) yes
C1 . C2 C4 8_556 120.9(10) yes
C1 . C2 C3 . 120.1(8) yes
C4 8_556 C2 C3 . 119.0(7) yes
C2 . C3 C4 . 119.7(7) yes
C2 . C3 H31 . 120.1 no
C4 . C3 H31 . 120.1 no
C3 . C4 C2 8_556 121.2(9) yes
C3 . C4 H41 . 119.4 no
C2 8_556 C4 H41 . 119.4 no
O3 . C5 O3 18_556 129(2) yes
O3 . C5 C6 . 115.3(11) yes
O3 18_556 C5 C6 . 115.3(11) yes
C5 . C6 C8 10_566 120.1(6) yes
C5 . C6 C8 27_554 120.1(6) yes
C8 10_566 C6 C8 27_554 119.9(13) yes
C5 . C6 C7 18_556 120.0(5) yes
C8 10_566 C6 C7 18_556 104.0(8) yes
C8 27_554 C6 C7 18_556 42.1(5) yes
C5 . C6 C7 . 120.0(5) yes
C8 10_566 C6 C7 . 42.1(5) yes
C8 27_554 C6 C7 . 104.0(8) yes
C7 18_556 C6 C7 . 120.1(10) yes
C6 . C7 C7 10_566 101.3(6) yes
C6 . C7 C8 10_566 69.0(7) yes
C7 10_566 C7 C8 10_566 54.2(8) yes
C6 . C7 C8 . 119.9(7) yes
C7 10_566 C7 C8 . 35.6(6) yes
C8 10_566 C7 C8 . 89.8(12) yes
C6 . C7 H71 . 119.6 no
C7 10_566 C7 H71 . 133.7 no
C8 10_566 C7 H71 . 119.8 no
C8 . C7 H71 . 119.7 no
C7 . C8 C6 10_566 120.1(8) yes
C7 . C8 C8 10_566 35.7(5) yes
C6 10_566 C8 C8 10_566 101.4(7) yes
C7 . C8 C7 10_566 90.2(12) yes
C6 10_566 C8 C7 10_566 68.9(7) yes
C8 10_566 C8 C7 10_566 54.4(9) yes
C7 . C8 H81 . 119.5 no
C6 10_566 C8 H81 . 119.5 no
C8 10_566 C8 H81 . 133.7 no
C7 10_566 C8 H81 . 119.7 no
C10 18_655 C10 C9 27_644 112.8(8) yes
C10 18_655 C10 C9 . 112.8(8) yes
C9 27_644 C10 C9 . 134.4(17) yes

loop_
_geom_bond_atom_site_label_1
_geom_bond_atom_site_label_2
_geom_bond_site_symmetry_2
_geom_bond_distance
_geom_bond_publ_flag
Sc1 O2 16_556 2.076(12) yes
Sc1 O2 18_556 2.076(12) yes
Sc1 O3 29_554 2.039(11) yes
Sc1 O1 29_554 2.028(13) yes
Sc1 O1 . 2.028(13) yes
Sc1 O3 . 2.039(11) yes
O1 C1 . 1.26(2) yes
O2 C1 . 1.27(2) yes
O3 C5 . 1.253(13) yes
C1 C2 . 1.46(2) yes
C2 C4 8_556 1.385(8) yes
C2 C3 . 1.385(8) yes
C3 C4 . 1.392(8) yes
C3 H31 . 0.950 no
C4 H41 . 0.950 no
C5 C6 . 1.54(2) yes
C6 C8 10_566 1.390(8) yes
C6 C8 27_554 1.390(8) yes
C6 C7 18_556 1.390(8) yes
C6 C7 . 1.390(8) yes
C7 C7 10_566 1.715(19) yes
C7 C8 10_566 0.999(13) yes
C7 C8 . 1.391(8) yes
C7 H71 . 0.950 no
C8 C8 10_566 1.71(2) yes
C8 H81 . 0.950 no
C9 C10 . 1.487(9) yes
C10 C10 18_655 1.489(9) yes
